data_9001874
loop_
_publ_author_name
'Angel, R. J.'

_publ_section_title
;Transformation of fivefold-coordinated silicon to octahedral silicon in
 calcium silicate, CaSi2O5
;
_journal_name_full 'American Mineralogist'
_journal_page_first 836
_journal_page_last 839
_journal_volume 82
_journal_year 1997
_chemical_formula_sum 'Ca O5 Si2'
_chemical_name_mineral Titanite
_space_group_IT_number 15
_symmetry_space_group_name_Hall '-A 2yab'
_symmetry_space_group_name_H-M 'A 1 2/n 1'
_cell_angle_alpha 90
_cell_angle_beta 113.175
_cell_angle_gamma 90
_cell_length_a 6.5430
_cell_length_b 8.3918
_cell_length_c 6.3416
_cell_formula_units_Z 4
_cell_volume 320.104
_database_code_amcsd 0001930
_exptl_crystal_density_diffrn 3.657
_cod_original_sg_symbol_H-M 'A 1 2/a 1'
_cod_original_formula_sum 'Ca Si2 O5'
_cod_database_code 9001874
_amcsd_formula_title CaSi2O5

loop_
_space_group_symop_operation_xyz
x,y,z
x,1/2+y,1/2+z
1/2+x,1/2-y,z
1/2+x,-y,1/2+z
1/2-x,y,1/2-z
1/2-x,1/2+y,-z
-x,1/2-y,1/2-z
-x,-y,-z

loop_
_atom_site_aniso_label
_atom_site_aniso_U_11
_atom_site_aniso_U_22
_atom_site_aniso_U_33
_atom_site_aniso_U_12
_atom_site_aniso_U_13
_atom_site_aniso_U_23
Ca 0.01540 0.00928 0.01343 0.00000 0.00195 0.00000
SiVI 0.01100 0.00892 0.01240 0.00000 0.00302 0.00025
SiIV 0.01100 0.00928 0.01050 0.01560 0.00000 0.00347
O1 0.00953 0.01035 0.01601 0.00000 0.00391 0.00000
O2 0.01466 0.01142 0.01360 0.00051 0.00320 -0.00025
O3 0.01283 0.01035 0.01068 0.00026 0.00213 -0.00050

loop_
_atom_site_label
_atom_site_fract_x
_atom_site_fract_y
_atom_site_fract_z
Ca 0.25000 0.42059 0.25000
SiVI 0.50000 0.25000 0.75000
SiIV 0.75000 0.43657 0.25000
O1 0.75000 0.30900 0.75000
O2 0.91420 0.31780 0.44770
O3 0.39580 0.45000 0.65310

loop_
_cod_related_entry_id
_cod_related_entry_database
_cod_related_entry_code
1 AMCSD 0001930
